data_7010592
loop_
_publ_author_name
'Kristiansson, Olof'
'Tergenius, Lars-Erik'

_publ_section_title
;
 Structure and host--guest properties of the nanoporous
 diaquatetrakis(&#x200A;p-nitrobenzoato)dicopper(II) framework
;
_journal_issue 9
_journal_name_full 'Journal of the Chemical Society, Dalton Transactions'
_journal_page_first 1415
_journal_paper_doi 10.1039/b100734n
_journal_year 2001
_chemical_formula_sum 'C31 H26 Cu2 N4 O19'
_chemical_formula_weight 885.64
_chemical_name_systematic
; 
tetrakis(4-nitrobenzoato)diaquacopper(II) acetone solvate
;
_space_group_IT_number 2
_symmetry_cell_setting triclinic
_symmetry_space_group_name_Hall '-P 1'
_symmetry_space_group_name_H-M 'P -1'
_atom_sites_solution_hydrogens geom
_atom_sites_solution_primary direct
_atom_sites_solution_secondary difmap
_audit_creation_method SHELXL-97
_cell_angle_alpha 101.657(2)
_cell_angle_beta 104.520(2)
_cell_angle_gamma 97.283(2)
_cell_formula_units_Z 1
_cell_length_a 6.7335(9)
_cell_length_b 11.9248(15)
_cell_length_c 12.4536(16)
_cell_measurement_reflns_used 2523
_cell_measurement_temperature 293(2)
_cell_measurement_theta_max 27.49
_cell_measurement_theta_min 1.78
_cell_volume 931.3(2)
_computing_cell_refinement 'Bruker SMART and SAINT (1998)'
_computing_data_collection 'Bruker SMART (1998)'
_computing_data_reduction 'Bruker SAINT (1998)'
_computing_molecular_graphics 'Bruker SHELXTL (1998)'
_computing_publication_material 'Bruker SHELXTL (1998)'
_computing_structure_refinement 'Bruker SHELXTL (1998)'
_computing_structure_solution 'Bruker SHELXTL (1998)'
_diffrn_ambient_temperature 293(2)
_diffrn_measured_fraction_theta_full 0.926
_diffrn_measured_fraction_theta_max 0.926
_diffrn_measurement_device_type 'Bruker SMART CCD diffractometer'
_diffrn_measurement_method 'Omega scans'
_diffrn_radiation_monochromator graphite
_diffrn_radiation_source 'fine-focus sealed tube'
_diffrn_radiation_type MoK\a
_diffrn_radiation_wavelength 0.71073
_diffrn_reflns_av_R_equivalents 0.0321
_diffrn_reflns_av_sigmaI/netI 0.0971
_diffrn_reflns_limit_h_max 8
_diffrn_reflns_limit_h_min -8
_diffrn_reflns_limit_k_max 15
_diffrn_reflns_limit_k_min -15
_diffrn_reflns_limit_l_max 7
_diffrn_reflns_limit_l_min -15
_diffrn_reflns_number 5556
_diffrn_reflns_theta_full 27.49
_diffrn_reflns_theta_max 27.49
_diffrn_reflns_theta_min 1.78
_diffrn_standards_decay_%
;
Neglible as determined from a repetition of the first
50 frames at the end of the experiment
;
_exptl_absorpt_coefficient_mu 1.227
_exptl_absorpt_correction_T_max 0.7490
_exptl_absorpt_correction_T_min 0.6733
_exptl_absorpt_correction_type empirical
_exptl_absorpt_process_details Sadabs
_exptl_crystal_colour blue
_exptl_crystal_density_diffrn 1.579
_exptl_crystal_density_method 'not measured'
_exptl_crystal_description prism
_exptl_crystal_F_000 450
_exptl_crystal_size_max 0.35
_exptl_crystal_size_mid 0.30
_exptl_crystal_size_min 0.25
_refine_diff_density_max 0.563
_refine_diff_density_min -0.358
_refine_diff_density_rms 0.096
_refine_ls_extinction_coef 0.0033(11)
_refine_ls_extinction_expression Fc^*^=kFc[1+0.001xFc^2^\l^3^/sin(2\q)]^-1/4^
_refine_ls_extinction_method SHELXL
_refine_ls_goodness_of_fit_ref 0.917
_refine_ls_hydrogen_treatment mixed
_refine_ls_matrix_type full
_refine_ls_number_parameters 282
_refine_ls_number_reflns 3957
_refine_ls_number_restraints 8
_refine_ls_restrained_S_all 0.918
_refine_ls_R_factor_all 0.1065
_refine_ls_R_factor_gt 0.0574
_refine_ls_shift/su_max 0.001
_refine_ls_shift/su_mean 0.000
_refine_ls_structure_factor_coef Fsqd
_refine_ls_weighting_details 'calc w=1/[\s^2^(Fo^2^)+(0.0616P)^2^+0.0000P] where P=(Fo^2^+2Fc^2^)/3'
_refine_ls_weighting_scheme calc
_refine_ls_wR_factor_gt 0.1165
_refine_ls_wR_factor_ref 0.1315
_reflns_number_gt 2523
_reflns_number_total 3957
_reflns_threshold_expression >2sigma(I)
_cod_data_source_file b100734n.txt
_cod_data_source_block tetrakis(p-nitrobenzoato)diaquacopper(II)acetonesolvate
_cod_depositor_comments
;
The following automatic conversions were performed:
'_symmetry_cell_setting' value 'Triclinic' changed to 'triclinic'
according to '/home/saulius/struct/CIF-dictionaries/cif_core.dic'
dictionary named 'cif_core.dic' version 2.4.1 from 2010-06-29.

Automatic conversion script
Id: cif_fix_enum 1527 2010-12-29 10:47:43Z saulius 
;
_cod_original_sg_symbol_H-M P-1
_cod_database_code 7010592

loop_
_symmetry_equiv_pos_as_xyz
'x, y, z'
'-x, -y, -z'

loop_
_atom_site_label
_atom_site_type_symbol
_atom_site_fract_x
_atom_site_fract_y
_atom_site_fract_z
_atom_site_U_iso_or_equiv
_atom_site_adp_type
_atom_site_occupancy
_atom_site_symmetry_multiplicity
_atom_site_calc_flag
_atom_site_refinement_flags
_atom_site_disorder_assembly
_atom_site_disorder_group
Cu1 Cu -0.16511(8) -0.06221(5) 0.01006(5) 0.02889(19) Uani 1 1 d . . .
O11 O 0.1065(5) 0.1855(3) 0.1014(3) 0.0426(8) Uani 1 1 d . . .
O12 O -0.1794(5) 0.0808(3) 0.1168(3) 0.0430(8) Uani 1 1 d . . .
O13 O -0.0805(8) 0.6721(4) 0.4309(5) 0.1004(18) Uani 1 1 d . . .
O14 O -0.3691(9) 0.5772(4) 0.4296(5) 0.113(2) Uani 1 1 d . . .
N11 N -0.2043(9) 0.5826(4) 0.4071(5) 0.0676(14) Uani 1 1 d . . .
C11 C -0.0468(7) 0.1734(4) 0.1413(4) 0.0337(10) Uani 1 1 d . . .
C12 C -0.0789(7) 0.2775(4) 0.2196(4) 0.0366(11) Uani 1 1 d . . .
C13 C 0.0630(8) 0.3808(4) 0.2509(4) 0.0488(13) Uani 1 1 d . . .
H13 H 0.1844 0.3835 0.2280 0.059 Uiso 1 1 calc R . .
C14 C 0.0270(9) 0.4800(5) 0.3155(5) 0.0539(14) Uani 1 1 d . . .
H14 H 0.1237 0.5493 0.3378 0.065 Uiso 1 1 calc R . .
C15 C -0.1562(9) 0.4740(4) 0.3463(5) 0.0472(13) Uani 1 1 d . . .
C16 C -0.2945(9) 0.3729(4) 0.3217(5) 0.0522(14) Uani 1 1 d . . .
H16 H -0.4136 0.3705 0.3468 0.063 Uiso 1 1 calc R . .
C17 C -0.2544(8) 0.2734(4) 0.2583(4) 0.0445(13) Uani 1 1 d . . .
H17 H -0.3465 0.2031 0.2414 0.053 Uiso 1 1 calc R . .
O21 O 0.3100(5) -0.0002(3) 0.1167(3) 0.0424(8) Uani 1 1 d . . .
O22 O 0.0269(5) -0.1036(3) 0.1363(3) 0.0442(8) Uani 1 1 d . . .
O23 O 0.9105(6) -0.1095(3) 0.6012(3) 0.0612(10) Uani 1 1 d . . .
O24 O 0.6401(7) -0.2004(3) 0.6288(3) 0.0625(11) Uani 1 1 d . . .
N21 N 0.7245(7) -0.1500(3) 0.5725(3) 0.0424(10) Uani 1 1 d . . .
C21 C 0.2182(7) -0.0637(4) 0.1661(4) 0.0344(10) Uani 1 1 d . . .
C22 C 0.3510(7) -0.0932(4) 0.2683(4) 0.0315(10) Uani 1 1 d . . .
C23 C 0.5668(7) -0.0601(4) 0.2991(4) 0.0386(11) Uani 1 1 d . . .
H23 H 0.6290 -0.0238 0.2532 0.046 Uiso 1 1 calc R . .
C24 C 0.6896(8) -0.0806(4) 0.3971(4) 0.0406(12) Uani 1 1 d . . .
H24 H 0.8339 -0.0572 0.4184 0.049 Uiso 1 1 calc R . .
C25 C 0.5951(7) -0.1361(4) 0.4627(4) 0.0362(11) Uani 1 1 d . . .
C26 C 0.3818(8) -0.1718(4) 0.4331(4) 0.0417(12) Uani 1 1 d . . .
H26 H 0.3207 -0.2093 0.4787 0.050 Uiso 1 1 calc R . .
C27 C 0.2605(7) -0.1510(4) 0.3351(4) 0.0391(11) Uani 1 1 d . . .
H27 H 0.1165 -0.1761 0.3134 0.047 Uiso 1 1 calc R . .
O31 O -0.4432(6) -0.1652(4) 0.0180(4) 0.0505(9) Uani 1 1 d D . .
H31A H -0.447(13) -0.211(5) -0.040(4) 0.14(4) Uiso 1 1 d D . .
H31B H -0.561(5) -0.159(7) 0.016(7) 0.12(3) Uiso 1 1 d D . .
O41 O 0.521(3) 0.4164(12) 0.0676(17) 0.239(13) Uani 0.50 1 d PD . .
C43 C 0.359(3) 0.4527(16) 0.0643(16) 0.194(18) Uani 0.50 1 d PD . .
C41 C 0.181(3) 0.4125(14) -0.0466(18) 0.232(16) Uani 0.50 1 d PD . .
H41A H 0.2043 0.3437 -0.0933 0.347 Uiso 0.50 1 calc PR . .
H41B H 0.1760 0.4731 -0.0870 0.347 Uiso 0.50 1 calc PR . .
H41C H 0.0512 0.3955 -0.0292 0.347 Uiso 0.50 1 calc PR . .
C42 C 0.382(5) 0.5866(13) 0.111(2) 0.32(2) Uani 0.50 1 d PD . .
H42A H 0.5237 0.6193 0.1542 0.476 Uiso 0.50 1 calc PR . .
H42B H 0.2918 0.6009 0.1590 0.476 Uiso 0.50 1 calc PR . .
H42C H 0.3429 0.6222 0.0479 0.476 Uiso 0.50 1 calc PR . .

loop_
_atom_site_aniso_label
_atom_site_aniso_U_11
_atom_site_aniso_U_22
_atom_site_aniso_U_33
_atom_site_aniso_U_23
_atom_site_aniso_U_13
_atom_site_aniso_U_12
Cu1 0.0266(3) 0.0340(3) 0.0271(3) 0.0082(2) 0.0071(2) 0.0091(2)
O11 0.0438(19) 0.0397(18) 0.045(2) 0.0027(16) 0.0184(18) 0.0103(15)
O12 0.0433(19) 0.0438(19) 0.040(2) -0.0014(16) 0.0177(17) 0.0094(16)
O13 0.108(4) 0.039(2) 0.146(5) -0.013(3) 0.051(4) 0.011(3)
O14 0.136(5) 0.071(3) 0.160(6) 0.005(3) 0.098(5) 0.041(3)
N11 0.088(4) 0.052(3) 0.073(4) 0.009(3) 0.037(3) 0.033(3)
C11 0.035(2) 0.039(3) 0.026(2) 0.006(2) 0.003(2) 0.016(2)
C12 0.042(3) 0.035(3) 0.031(3) 0.003(2) 0.010(2) 0.014(2)
C13 0.046(3) 0.049(3) 0.048(3) -0.002(3) 0.017(3) 0.013(3)
C14 0.056(3) 0.040(3) 0.059(4) 0.001(3) 0.015(3) 0.005(3)
C15 0.065(3) 0.035(3) 0.046(3) 0.004(2) 0.022(3) 0.021(3)
C16 0.061(4) 0.047(3) 0.059(4) 0.011(3) 0.031(3) 0.023(3)
C17 0.055(3) 0.036(3) 0.049(3) 0.008(2) 0.025(3) 0.012(2)
O21 0.0370(18) 0.063(2) 0.0356(19) 0.0241(17) 0.0110(16) 0.0190(16)
O22 0.0374(19) 0.053(2) 0.040(2) 0.0211(17) 0.0002(16) 0.0068(16)
O23 0.056(3) 0.062(2) 0.052(2) 0.017(2) -0.011(2) 0.012(2)
O24 0.078(3) 0.078(3) 0.042(2) 0.034(2) 0.014(2) 0.027(2)
N21 0.057(3) 0.037(2) 0.029(2) 0.0065(19) 0.002(2) 0.021(2)
C21 0.042(3) 0.035(2) 0.031(2) 0.006(2) 0.013(2) 0.021(2)
C22 0.036(2) 0.032(2) 0.026(2) 0.0065(19) 0.006(2) 0.013(2)
C23 0.039(3) 0.048(3) 0.034(3) 0.017(2) 0.010(2) 0.013(2)
C24 0.037(3) 0.046(3) 0.036(3) 0.011(2) 0.004(2) 0.011(2)
C25 0.047(3) 0.036(2) 0.026(2) 0.005(2) 0.006(2) 0.020(2)
C26 0.050(3) 0.046(3) 0.033(3) 0.016(2) 0.010(2) 0.012(2)
C27 0.035(3) 0.047(3) 0.036(3) 0.014(2) 0.007(2) 0.009(2)
O31 0.040(2) 0.055(2) 0.058(3) 0.013(2) 0.021(2) 0.0040(18)
O41 0.35(3) 0.072(9) 0.180(18) 0.010(10) -0.103(19) 0.030(14)
C43 0.24(3) 0.18(3) 0.108(18) -0.048(17) 0.13(2) -0.15(2)
C41 0.47(5) 0.081(14) 0.19(3) 0.092(17) 0.09(3) 0.09(2)
C42 0.57(7) 0.081(16) 0.24(3) 0.10(2) 0.01(4) -0.02(3)

loop_
_atom_type_symbol
_atom_type_description
_atom_type_scat_dispersion_real
_atom_type_scat_dispersion_imag
_atom_type_scat_source
C C 0.0033 0.0016 'International Tables Vol C Tables 4.2.6.8 and 6.1.1.4'
H H 0.0000 0.0000 'International Tables Vol C Tables 4.2.6.8 and 6.1.1.4'
N N 0.0061 0.0033 'International Tables Vol C Tables 4.2.6.8 and 6.1.1.4'
O O 0.0106 0.0060 'International Tables Vol C Tables 4.2.6.8 and 6.1.1.4'
Cu Cu 0.3201 1.2651 'International Tables Vol C Tables 4.2.6.8 and 6.1.1.4'

loop_
_geom_angle_atom_site_label_1
_geom_angle_atom_site_label_2
_geom_angle_atom_site_label_3
_geom_angle
_geom_angle_site_symmetry_1
_geom_angle_site_symmetry_3
_geom_angle_publ_flag
O11 Cu1 O22 90.87(14) 2 . ?
O11 Cu1 O12 168.89(13) 2 . ?
O22 Cu1 O12 89.48(14) . . ?
O11 Cu1 O21 89.25(14) 2 2 ?
O22 Cu1 O21 168.88(13) . 2 ?
O12 Cu1 O21 88.28(14) . 2 ?
O11 Cu1 O31 94.58(16) 2 . ?
O22 Cu1 O31 96.42(15) . . ?
O12 Cu1 O31 96.42(15) . . ?
O21 Cu1 O31 94.65(15) 2 . ?
O11 Cu1 Cu1 84.10(9) 2 2 ?
O22 Cu1 Cu1 86.03(10) . 2 ?
O12 Cu1 Cu1 84.84(10) . 2 ?
O21 Cu1 Cu1 82.92(10) 2 2 ?
O31 Cu1 Cu1 177.25(13) . 2 ?
C11 O11 Cu1 123.8(3) . 2 ?
C11 O12 Cu1 122.5(3) . . ?
O13 N11 O14 122.8(5) . . ?
O13 N11 C15 119.3(5) . . ?
O14 N11 C15 117.9(5) . . ?
O11 C11 O12 124.7(4) . . ?
O11 C11 C12 117.6(4) . . ?
O12 C11 C12 117.6(4) . . ?
C13 C12 C17 119.0(4) . . ?
C13 C12 C11 120.2(4) . . ?
C17 C12 C11 120.7(4) . . ?
C14 C13 C12 120.8(5) . . ?
C13 C14 C15 118.3(5) . . ?
C16 C15 C14 122.5(5) . . ?
C16 C15 N11 119.0(5) . . ?
C14 C15 N11 118.5(5) . . ?
C15 C16 C17 118.4(5) . . ?
C12 C17 C16 120.8(5) . . ?
C21 O21 Cu1 124.1(3) . 2 ?
C21 O22 Cu1 121.4(3) . . ?
O24 N21 O23 123.6(4) . . ?
O24 N21 C25 118.4(4) . . ?
O23 N21 C25 118.0(4) . . ?
O22 C21 O21 125.3(4) . . ?
O22 C21 C22 117.8(4) . . ?
O21 C21 C22 116.8(4) . . ?
C27 C22 C23 119.2(4) . . ?
C27 C22 C21 120.5(4) . . ?
C23 C22 C21 120.3(4) . . ?
C24 C23 C22 120.6(4) . . ?
C25 C24 C23 118.8(4) . . ?
C24 C25 C26 121.8(4) . . ?
C24 C25 N21 119.0(4) . . ?
C26 C25 N21 119.1(4) . . ?
C27 C26 C25 119.0(4) . . ?
C26 C27 C22 120.5(4) . . ?
O41 C43 C41 118.4(16) . . ?
O41 C43 C42 116.1(16) . . ?
C41 C43 C42 108.8(15) . . ?

loop_
_geom_bond_atom_site_label_1
_geom_bond_atom_site_label_2
_geom_bond_distance
_geom_bond_site_symmetry_2
_geom_bond_publ_flag
Cu1 O11 1.960(3) 2 ?
Cu1 O22 1.960(3) . ?
Cu1 O12 1.969(3) . ?
Cu1 O21 1.970(3) 2 ?
Cu1 O31 2.141(4) . ?
Cu1 Cu1 2.6080(11) 2 ?
O11 C11 1.258(5) . ?
O11 Cu1 1.960(3) 2 ?
O12 C11 1.259(5) . ?
O13 N11 1.201(6) . ?
O14 N11 1.208(6) . ?
N11 C15 1.479(6) . ?
C11 C12 1.490(6) . ?
C12 C13 1.380(6) . ?
C12 C17 1.382(6) . ?
C13 C14 1.375(6) . ?
C14 C15 1.379(7) . ?
C15 C16 1.355(7) . ?
C16 C17 1.383(6) . ?
O21 C21 1.263(5) . ?
O21 Cu1 1.970(3) 2 ?
O22 C21 1.247(5) . ?
O23 N21 1.218(5) . ?
O24 N21 1.209(5) . ?
N21 C25 1.478(6) . ?
C21 C22 1.495(6) . ?
C22 C27 1.385(6) . ?
C22 C23 1.388(6) . ?
C23 C24 1.377(6) . ?
C24 C25 1.372(6) . ?
C25 C26 1.377(7) . ?
C26 C27 1.375(6) . ?
O41 C43 1.219(16) . ?
C43 C41 1.526(17) . ?
C43 C42 1.559(16) . ?
